data_2106204
loop_
_publ_author_name
'Gulzari, L.'
'Chadha, G.K.'
'Trigunayat, G.C.'

_publ_section_title
;
 Crystal structures of six new polytypes of cadmium iodide
;
_journal_name_full 'Acta Crystallographica B (24,1968-38,1982)'
_journal_page_first 2293
_journal_page_last 2298
_journal_volume 27
_journal_year 1971
_chemical_formula_sum 'Cd I2'
_space_group_IT_number 156
_symmetry_space_group_name_Hall 'P 3 -2"'
_symmetry_space_group_name_H-M 'P 3 m 1'
_cell_angle_alpha 90
_cell_angle_beta 90
_cell_angle_gamma 120
_cell_formula_units_Z 8
_cell_length_a 4.24
_cell_length_b 4.24
_cell_length_c 54.68
_cell_volume 851.316
_citation_journal_id_ASTM ACBCAR
_cod_data_source_file Gulzari_ACBCAR_1971_378.cif
_cod_data_source_block Cd1I2
_cod_original_formula_sum 'Cd1 I2'
_cod_database_code 2106204

loop_
_symmetry_equiv_pos_as_xyz
x,y,z
-y,x-y,z
-x+y,-x,z
-y,-x,z
x,x-y,z
-x+y,y,z

loop_
_atom_site_label
_atom_site_type_symbol
_atom_site_fract_x
_atom_site_fract_y
_atom_site_fract_z
_atom_site_occupancy
_atom_site_U_iso_or_equiv
Cd8 Cd+2 0.33333 0.66667 0.9063 1 0.0
I6 I-1 0 0 0.875 1 0.0
I15 I-1 0.33333 0.66667 0.125 1 0.0
Cd7 Cd+2 0.33333 0.66667 0.7813 1 0.0
Cd4 Cd+2 0.33333 0.66667 0.2813 1 0.0
I5 I-1 0 0 0.625 1 0.0
I11 I-1 0.66667 0.33333 0.5625 1 0.0
I8 I-1 0.66667 0.33333 0.1875 1 0.0
I7 I-1 0.66667 0.33333 0.0625 1 0.0
I3 I-1 0 0 0.5 1 0.0
I4 I-1 0 0 0.75 1 0.0
I13 I-1 0.66667 0.33333 0.8125 1 0.0
I12 I-1 0.66667 0.33333 0.6875 1 0.0
Cd5 Cd+2 0.33333 0.66667 0.5313 1 0.0
Cd3 Cd+2 0.33333 0.66667 0.0313 1 0.0
I10 I-1 0.66667 0.33333 0.4375 1 0.0
I16 I-1 0.33333 0.66667 0.375 1 0.0
I2 I-1 0 0 0.25 1 0.0
Cd6 Cd+2 0.33333 0.66667 0.6563 1 0.0
I14 I-1 0.66667 0.33333 0.9375 1 0.0
I1 I-1 0 0 0 1 0.0
Cd2 Cd+2 0 0 0.4063 1 0.0
Cd1 Cd+2 0 0 0.1563 1 0.0
I9 I-1 0.66667 0.33333 0.3125 1 0.0
